data_4037176
loop_
_publ_author_name
'Hahn, Sebastian'
'Geyer, Florian L.'
'Koser, Silke'
'Tverskoy, Olena'
'Rominger, Frank'
'Bunz, Uwe H. F.'

_publ_section_title
;
 Bent N-Heteroarenes.
;
_journal_issue 18
_journal_name_full 'The Journal of organic chemistry'
_journal_page_first 8485
_journal_page_last 8494
_journal_paper_doi 10.1021/acs.joc.6b01654
_journal_volume 81
_journal_year 2016
_chemical_formula_sum 'C51 H61 N4 Si2'
_chemical_formula_weight 786.21
_space_group_crystal_system monoclinic
_space_group_IT_number 14
_space_group_name_Hall '-P 2ybc'
_space_group_name_H-M_alt 'P 1 21/c 1'
_atom_sites_solution_hydrogens geom
_audit_creation_method SHELXL-2014/7
_cell_angle_alpha 90
_cell_angle_beta 92.340(4)
_cell_angle_gamma 90
_cell_formula_units_Z 4
_cell_length_a 17.830(2)
_cell_length_b 19.068(2)
_cell_length_c 13.5277(16)
_cell_measurement_reflns_used 1889
_cell_measurement_temperature 200(2)
_cell_measurement_theta_max 19.29
_cell_measurement_theta_min 2.29
_cell_volume 4595.3(9)
_computing_cell_refinement 'Bruker SAINT'
_computing_data_collection 'Bruker APEX2'
_computing_data_reduction 'Bruker SAINT'
_computing_molecular_graphics 'Bruker SHELXTL'
_computing_publication_material 'Bruker SHELXTL'
_computing_structure_refinement 'SHELXL-2014/7 (Sheldrick, 2014)'
_computing_structure_solution 'SHELXS-97 (Sheldrick 2008)'
_diffrn_ambient_temperature 200(2)
_diffrn_measured_fraction_theta_full 0.996
_diffrn_measured_fraction_theta_max 0.996
_diffrn_measurement_device_type 'Bruker APEX-II Quazar area detector'
_diffrn_measurement_method '\f and \w scans'
_diffrn_radiation_type MoK\a
_diffrn_radiation_wavelength 0.71073
_diffrn_reflns_av_R_equivalents 0.0852
_diffrn_reflns_av_unetI/netI 0.0803
_diffrn_reflns_Laue_measured_fraction_full 0.996
_diffrn_reflns_Laue_measured_fraction_max 0.996
_diffrn_reflns_limit_h_max 16
_diffrn_reflns_limit_h_min -16
_diffrn_reflns_limit_k_max 17
_diffrn_reflns_limit_k_min -17
_diffrn_reflns_limit_l_max 12
_diffrn_reflns_limit_l_min -12
_diffrn_reflns_number 18672
_diffrn_reflns_point_group_measured_fraction_full 0.996
_diffrn_reflns_point_group_measured_fraction_max 0.996
_diffrn_reflns_theta_full 19.446
_diffrn_reflns_theta_max 19.446
_diffrn_reflns_theta_min 1.564
_diffrn_source 'ImuS microsource'
_exptl_absorpt_coefficient_mu 0.115
_exptl_absorpt_correction_T_max 0.9557
_exptl_absorpt_correction_T_min 0.8389
_exptl_absorpt_correction_type multi-scan
_exptl_crystal_colour violet
_exptl_crystal_density_diffrn 1.136
_exptl_crystal_description plate
_exptl_crystal_F_000 1692
_exptl_crystal_size_max 0.170
_exptl_crystal_size_mid 0.110
_exptl_crystal_size_min 0.060
_refine_diff_density_max 0.238
_refine_diff_density_min -0.212
_refine_diff_density_rms 0.047
_refine_ls_extinction_method none
_refine_ls_goodness_of_fit_ref 1.015
_refine_ls_hydrogen_treatment constr
_refine_ls_matrix_type full
_refine_ls_number_parameters 514
_refine_ls_number_reflns 3946
_refine_ls_number_restraints 195
_refine_ls_restrained_S_all 1.089
_refine_ls_R_factor_all 0.1384
_refine_ls_R_factor_gt 0.0677
_refine_ls_shift/su_max 0.000
_refine_ls_shift/su_mean 0.000
_refine_ls_structure_factor_coef Fsqd
_refine_ls_weighting_details 'w=1/[\s^2^(Fo^2^)+(0.1021P)^2^+2.8050P] where P=(Fo^2^+2Fc^2^)/3'
_refine_ls_weighting_scheme calc
_refine_ls_wR_factor_gt 0.1685
_refine_ls_wR_factor_ref 0.2035
_reflns_Friedel_coverage 0.000
_reflns_number_gt 2143
_reflns_number_total 3946
_reflns_threshold_expression 'I > 2\s(I)'
_cod_data_source_file jo6b01654_si_003.cif
_cod_data_source_block seh13
_cod_original_cell_volume 4595.4(10)
_cod_original_sg_symbol_H-M 'P 21/c'
_cod_database_code 4037176
_shelx_shelxl_version_number 2014/7
_shelx_space_group_comment
; 
The symmetry employed for this shelxl refinement is uniquely defined 
by the following loop, which should always be used as a source of 
symmetry information in preference to the above space-group names. 
They are only intended as comments. 
;
_shelx_estimated_absorpt_t_min 0.981
_shelx_estimated_absorpt_t_max 0.993

loop_
_space_group_symop_operation_xyz
'x, y, z'
'-x, y+1/2, -z+1/2'
'-x, -y, -z'
'x, -y-1/2, z-1/2'

loop_
_atom_site_label
_atom_site_type_symbol
_atom_site_fract_x
_atom_site_fract_y
_atom_site_fract_z
_atom_site_U_iso_or_equiv
_atom_site_adp_type
_atom_site_occupancy
_atom_site_site_symmetry_order
_atom_site_calc_flag
_atom_site_refinement_flags_posn
_atom_site_refinement_flags_adp
C11 C 0.3837(4) 0.2265(4) 0.3994(4) 0.0354(18) Uani 1 1 d . .
C12 C 0.4052(4) 0.2986(4) 0.3904(4) 0.0331(18) Uani 1 1 d . .
N13 N 0.3501(3) 0.3472(4) 0.4009(3) 0.0378(15) Uani 1 1 d . .
C14 C 0.3729(5) 0.4143(4) 0.3965(4) 0.0374(18) Uani 1 1 d . .
C15 C 0.3180(4) 0.4686(5) 0.4086(5) 0.047(2) Uani 1 1 d . .
H15 H 0.2669 0.4566 0.4172 0.056 Uiso 1 1 calc R U
C16 C 0.3389(5) 0.5362(4) 0.4076(5) 0.049(2) Uani 1 1 d . .
H16 H 0.3017 0.5711 0.4167 0.059 Uiso 1 1 calc R U
C17 C 0.4148(5) 0.5585(4) 0.3934(4) 0.0388(19) Uani 1 1 d . .
C18 C 0.4336(5) 0.6289(4) 0.3907(4) 0.046(2) Uani 1 1 d . .
H18 H 0.3958 0.6633 0.3990 0.055 Uiso 1 1 calc R U
C19 C 0.5074(5) 0.6503(4) 0.3760(4) 0.042(2) Uani 1 1 d . .
C20 C 0.5290(6) 0.7223(4) 0.3721(5) 0.058(2) Uani 1 1 d . .
H20 H 0.4921 0.7575 0.3805 0.070 Uiso 1 1 calc R U
C21 C 0.5988(6) 0.7412(4) 0.3572(5) 0.058(2) Uani 1 1 d . .
H21 H 0.6110 0.7896 0.3557 0.070 Uiso 1 1 calc R U
C22 C 0.6557(5) 0.6913(5) 0.3433(5) 0.055(2) Uani 1 1 d . .
H22 H 0.7056 0.7059 0.3324 0.066 Uiso 1 1 calc R U
C23 C 0.6377(5) 0.6207(4) 0.3458(5) 0.051(2) Uani 1 1 d . .
H23 H 0.6756 0.5865 0.3368 0.061 Uiso 1 1 calc R U
C24 C 0.5632(5) 0.5990(4) 0.3617(4) 0.0395(19) Uani 1 1 d . .
C25 C 0.5431(5) 0.5274(4) 0.3649(4) 0.0361(18) Uani 1 1 d . .
H25 H 0.5805 0.4926 0.3570 0.043 Uiso 1 1 calc R U
C26 C 0.4702(5) 0.5072(4) 0.3793(4) 0.0367(18) Uani 1 1 d . .
C27 C 0.4487(5) 0.4336(4) 0.3814(4) 0.0314(18) Uani 1 1 d . .
N28 N 0.5019(3) 0.3856(4) 0.3680(3) 0.0342(14) Uani 1 1 d . .
C29 C 0.4804(4) 0.3164(4) 0.3729(4) 0.0306(17) Uani 1 1 d . .
C30 C 0.5347(4) 0.2636(4) 0.3603(4) 0.0332(17) Uani 1 1 d . .
C31 C 0.5141(4) 0.1915(4) 0.3690(4) 0.0312(18) Uani 1 1 d . .
N32 N 0.5680(3) 0.1423(4) 0.3585(3) 0.0372(15) Uani 1 1 d . .
C33 C 0.5460(5) 0.0758(4) 0.3663(4) 0.0332(18) Uani 1 1 d . .
C34 C 0.5998(4) 0.0224(4) 0.3570(4) 0.044(2) Uani 1 1 d . .
H34 H 0.6507 0.0343 0.3472 0.053 Uiso 1 1 calc R U
C35 C 0.5791(5) -0.0459(5) 0.3622(5) 0.051(2) Uani 1 1 d . .
H35 H 0.6160 -0.0816 0.3577 0.061 Uiso 1 1 calc R U
C36 C 0.5036(6) -0.0645(4) 0.3741(4) 0.052(2) Uani 1 1 d . .
H36 H 0.4901 -0.1126 0.3758 0.063 Uiso 1 1 calc R U
C37 C 0.4498(4) -0.0151(4) 0.3831(4) 0.044(2) Uani 1 1 d . .
H37 H 0.3992 -0.0290 0.3909 0.053 Uiso 1 1 calc R U
C38 C 0.4682(5) 0.0579(4) 0.3810(4) 0.0373(18) Uani 1 1 d . .
N39 N 0.4163(3) 0.1061(4) 0.3917(3) 0.0349(15) Uani 1 1 d . .
C40 C 0.4383(4) 0.1740(4) 0.3867(4) 0.0309(17) Uani 1 1 d . .
Si1 Si 0.15302(12) 0.17410(12) 0.48813(17) 0.0675(8) Uani 1 1 d D .
C1 C 0.3093(5) 0.2081(3) 0.4224(5) 0.042(2) Uani 1 1 d D .
C2 C 0.2463(4) 0.1927(4) 0.4454(5) 0.055(2) Uani 1 1 d D .
C41 C 0.1623(5) 0.1134(5) 0.5944(6) 0.091(3) Uani 1 1 d D .
H41 H 0.1105 0.1026 0.6161 0.109 Uiso 1 1 calc R U
C42 C 0.1983(6) 0.0447(5) 0.5664(9) 0.161(5) Uani 1 1 d D .
H42A H 0.1704 0.0242 0.5095 0.242 Uiso 1 1 calc R U
H42B H 0.2504 0.0532 0.5491 0.242 Uiso 1 1 calc R U
H42C H 0.1975 0.0122 0.6225 0.242 Uiso 1 1 calc R U
C43 C 0.2059(5) 0.1437(6) 0.6817(6) 0.143(5) Uani 1 1 d D .
H43A H 0.1832 0.1882 0.7007 0.214 Uiso 1 1 calc R U
H43B H 0.2051 0.1108 0.7373 0.214 Uiso 1 1 calc R U
H43C H 0.2579 0.1518 0.6640 0.214 Uiso 1 1 calc R U
C44 C 0.1145(6) 0.2606(5) 0.5273(9) 0.168(6) Uani 1 1 d D .
H44 H 0.1444 0.2673 0.5907 0.202 Uiso 1 1 calc R U
C45 C 0.0376(5) 0.2568(6) 0.5666(9) 0.179(6) Uani 1 1 d D .
H45A H 0.0309 0.2115 0.5993 0.269 Uiso 1 1 calc R U
H45B H 0.0312 0.2948 0.6143 0.269 Uiso 1 1 calc R U
H45C H 0.0002 0.2618 0.5119 0.269 Uiso 1 1 calc R U
C46 C 0.1343(7) 0.3217(5) 0.4779(10) 0.194(7) Uani 1 1 d D .
H46A H 0.1858 0.3174 0.4560 0.291 Uiso 1 1 calc R U
H46B H 0.1000 0.3289 0.4203 0.291 Uiso 1 1 calc R U
H46C H 0.1310 0.3619 0.5228 0.291 Uiso 1 1 calc R U
C47 C 0.0946(5) 0.1376(7) 0.3856(7) 0.156(5) Uani 1 1 d D .
H47 H 0.0706 0.1810 0.3574 0.187 Uiso 1 1 calc R U
C48 C 0.1303(6) 0.1103(6) 0.3009(8) 0.161(5) Uani 1 1 d D .
H48A H 0.1737 0.1396 0.2864 0.241 Uiso 1 1 calc R U
H48B H 0.1472 0.0622 0.3144 0.241 Uiso 1 1 calc R U
H48C H 0.0947 0.1105 0.2438 0.241 Uiso 1 1 calc R U
C49 C 0.0259(5) 0.0965(6) 0.4160(8) 0.160(5) Uani 1 1 d D .
H49A H 0.0049 0.1185 0.4742 0.239 Uiso 1 1 calc R U
H49B H -0.0120 0.0963 0.3614 0.239 Uiso 1 1 calc R U
H49C H 0.0405 0.0481 0.4320 0.239 Uiso 1 1 calc R U
Si2 Si 0.76560(11) 0.31055(11) 0.26424(15) 0.0565(7) Uani 1 1 d D .
C3 C 0.6090(5) 0.2824(3) 0.3339(5) 0.0379(19) Uani 1 1 d D .
C4 C 0.6719(4) 0.2961(3) 0.3072(5) 0.046(2) Uani 1 1 d D .
C51 C 0.8115(4) 0.3775(4) 0.3481(5) 0.068(2) Uani 1 1 d D .
H51 H 0.8629 0.3865 0.3242 0.081 Uiso 1 1 calc R U
C52 C 0.8199(5) 0.3513(5) 0.4553(6) 0.113(3) Uani 1 1 d D .
H52A H 0.8473 0.3067 0.4569 0.169 Uiso 1 1 calc R U
H52B H 0.8478 0.3860 0.4956 0.169 Uiso 1 1 calc R U
H52C H 0.7701 0.3444 0.4818 0.169 Uiso 1 1 calc R U
C53 C 0.7693(5) 0.4462(4) 0.3454(7) 0.106(3) Uani 1 1 d D .
H53A H 0.7640 0.4629 0.2769 0.159 Uiso 1 1 calc R U
H53B H 0.7195 0.4394 0.3718 0.159 Uiso 1 1 calc R U
H53C H 0.7971 0.4810 0.3856 0.159 Uiso 1 1 calc R U
C54 C 0.7577(5) 0.3445(6) 0.1358(5) 0.128(4) Uani 1 1 d D .
H54 H 0.7403 0.3929 0.1521 0.154 Uiso 1 1 calc R U
C55 C 0.6958(5) 0.3257(5) 0.0715(6) 0.123(4) Uani 1 1 d D .
H55A H 0.6527 0.3135 0.1109 0.184 Uiso 1 1 calc R U
H55B H 0.6826 0.3653 0.0281 0.184 Uiso 1 1 calc R U
H55C H 0.7094 0.2852 0.0314 0.184 Uiso 1 1 calc R U
C56 C 0.8293(5) 0.3649(5) 0.0911(6) 0.107(3) Uani 1 1 d D .
H56A H 0.8667 0.3765 0.1437 0.160 Uiso 1 1 calc R U
H56B H 0.8476 0.3258 0.0517 0.160 Uiso 1 1 calc R U
H56C H 0.8208 0.4059 0.0484 0.160 Uiso 1 1 calc R U
C57 C 0.8152(5) 0.2257(4) 0.2734(10) 0.153(5) Uani 1 1 d D .
H57 H 0.8206 0.2263 0.3472 0.184 Uiso 1 1 calc R U
C58 C 0.7777(5) 0.1612(4) 0.2684(8) 0.130(4) Uani 1 1 d D .
H58A H 0.7244 0.1684 0.2799 0.196 Uiso 1 1 calc R U
H58B H 0.7832 0.1405 0.2027 0.196 Uiso 1 1 calc R U
H58C H 0.7995 0.1296 0.3189 0.196 Uiso 1 1 calc R U
C59 C 0.8966(5) 0.2270(5) 0.2581(8) 0.129(4) Uani 1 1 d D .
H59A H 0.9150 0.2754 0.2636 0.194 Uiso 1 1 calc R U
H59B H 0.9226 0.1978 0.3083 0.194 Uiso 1 1 calc R U
H59C H 0.9063 0.2088 0.1921 0.194 Uiso 1 1 calc R U
C61 C 0.0330(9) 0.0393(8) 0.7833(11) 0.237(8) Uani 1 1 d . .
H61A H 0.0700 0.0255 0.7354 0.355 Uiso 1 1 calc R U
H61B H -0.0176 0.0297 0.7558 0.355 Uiso 1 1 calc R U
H61C H 0.0382 0.0895 0.7975 0.355 Uiso 1 1 calc R U
C62 C 0.0456(8) -0.0002(7) 0.8736(9) 0.161(5) Uani 1 1 d . .
H62A H 0.0976 0.0088 0.8988 0.193 Uiso 1 1 calc R U
H62B H 0.0421 -0.0507 0.8572 0.193 Uiso 1 1 calc R U
C63 C -0.0060(7) 0.0145(7) 0.9548(7) 0.139(5) Uani 1 1 d . .
H63A H -0.0071 0.0660 0.9640 0.167 Uiso 1 1 calc R U
H63B H -0.0570 0.0003 0.9309 0.167 Uiso 1 1 calc R U

loop_
_atom_site_aniso_label
_atom_site_aniso_U_11
_atom_site_aniso_U_22
_atom_site_aniso_U_33
_atom_site_aniso_U_23
_atom_site_aniso_U_13
_atom_site_aniso_U_12
C11 0.043(6) 0.042(6) 0.022(4) -0.007(4) 0.003(4) 0.003(5)
C12 0.045(6) 0.021(6) 0.033(5) -0.009(4) -0.003(4) 0.005(5)
N13 0.043(4) 0.036(5) 0.034(4) -0.002(3) 0.004(3) 0.008(4)
C14 0.041(7) 0.037(6) 0.035(5) -0.004(4) 0.003(4) 0.010(6)
C15 0.041(5) 0.046(6) 0.052(5) 0.001(4) -0.004(4) 0.001(5)
C16 0.055(7) 0.042(7) 0.050(5) -0.007(4) 0.004(4) 0.017(5)
C17 0.056(7) 0.027(6) 0.034(5) 0.002(4) 0.003(4) 0.005(6)
C18 0.069(7) 0.033(6) 0.035(5) -0.002(4) -0.002(4) 0.015(5)
C19 0.079(7) 0.024(6) 0.023(5) -0.003(4) -0.008(4) 0.000(6)
C20 0.101(9) 0.035(7) 0.038(5) 0.001(4) -0.015(5) 0.001(5)
C21 0.098(8) 0.027(6) 0.048(6) 0.003(4) -0.016(5) -0.009(7)
C22 0.077(7) 0.037(6) 0.051(5) 0.010(4) -0.019(4) -0.022(6)
C23 0.074(7) 0.045(7) 0.033(5) 0.006(4) -0.007(4) 0.002(5)
C24 0.056(7) 0.034(6) 0.028(5) 0.000(4) -0.005(4) 0.002(6)
C25 0.060(7) 0.018(6) 0.030(4) 0.000(3) -0.002(4) 0.007(4)
C26 0.055(6) 0.021(6) 0.033(5) 0.003(4) 0.000(4) 0.003(6)
C27 0.036(6) 0.029(6) 0.029(4) 0.000(3) -0.001(4) 0.005(5)
N28 0.045(4) 0.030(5) 0.028(4) 0.005(3) -0.001(3) -0.002(4)
C29 0.032(6) 0.036(6) 0.025(4) 0.003(4) 0.000(3) -0.003(5)
C30 0.027(5) 0.039(6) 0.034(5) -0.001(4) 0.000(3) 0.002(5)
C31 0.047(7) 0.023(6) 0.023(4) 0.004(3) -0.005(4) -0.009(5)
N32 0.045(4) 0.031(5) 0.036(4) 0.000(3) 0.001(3) 0.011(4)
C33 0.051(7) 0.019(6) 0.029(4) 0.002(4) -0.006(4) 0.015(6)
C34 0.061(6) 0.025(5) 0.046(5) 0.002(4) -0.001(4) 0.006(5)
C35 0.070(8) 0.043(7) 0.041(5) 0.000(4) 0.003(4) 0.017(5)
C36 0.088(7) 0.035(6) 0.033(5) 0.003(4) -0.002(5) 0.007(6)
C37 0.054(6) 0.036(6) 0.044(5) -0.002(4) 0.000(4) -0.005(5)
C38 0.050(7) 0.037(7) 0.024(5) 0.003(4) -0.002(4) -0.006(6)
N39 0.048(5) 0.027(5) 0.030(4) -0.002(3) 0.001(3) 0.001(4)
C40 0.039(6) 0.025(6) 0.029(4) 0.001(4) -0.001(4) -0.003(5)
Si1 0.0484(16) 0.0755(18) 0.0794(18) 0.0151(14) 0.0117(13) -0.0032(13)
C1 0.054(6) 0.026(5) 0.047(5) -0.001(4) 0.003(5) 0.006(5)
C2 0.065(6) 0.045(5) 0.057(6) -0.002(4) 0.014(5) 0.009(5)
C41 0.070(7) 0.099(8) 0.102(8) 0.046(6) -0.012(6) -0.021(6)
C42 0.137(11) 0.078(9) 0.266(16) 0.063(9) -0.029(9) -0.008(7)
C43 0.105(9) 0.225(13) 0.098(9) 0.059(9) -0.005(7) -0.038(9)
C44 0.125(10) 0.111(10) 0.280(16) 0.067(10) 0.145(10) 0.061(8)
C45 0.093(9) 0.174(12) 0.278(16) 0.019(11) 0.088(10) 0.048(8)
C46 0.176(13) 0.090(10) 0.33(2) 0.033(11) 0.139(13) 0.051(9)
C47 0.101(9) 0.263(15) 0.103(9) -0.008(10) 0.009(7) -0.092(10)
C48 0.134(11) 0.219(14) 0.130(11) -0.078(10) 0.013(8) -0.068(9)
C49 0.096(9) 0.218(14) 0.162(11) 0.026(10) -0.014(7) -0.080(9)
Si2 0.0446(15) 0.0596(16) 0.0661(17) 0.0019(12) 0.0114(11) -0.0047(12)
C3 0.049(6) 0.028(5) 0.037(5) 0.003(3) -0.002(4) 0.008(4)
C4 0.050(6) 0.034(5) 0.053(5) 0.000(4) 0.005(4) 0.008(4)
C51 0.048(6) 0.084(7) 0.073(7) -0.002(5) 0.005(4) -0.022(5)
C52 0.113(8) 0.158(10) 0.066(7) -0.001(7) -0.011(6) -0.015(7)
C53 0.119(9) 0.076(7) 0.126(9) -0.026(6) 0.032(6) -0.028(7)
C54 0.085(8) 0.238(13) 0.061(7) 0.022(7) 0.006(6) -0.090(8)
C55 0.081(8) 0.185(11) 0.101(8) 0.037(8) 0.005(6) 0.016(7)
C56 0.121(9) 0.122(8) 0.079(7) 0.017(6) 0.027(6) -0.032(7)
C57 0.055(7) 0.065(8) 0.343(18) -0.002(9) 0.064(9) 0.019(6)
C58 0.101(9) 0.063(7) 0.227(13) -0.018(7) 0.012(8) -0.011(6)
C59 0.074(8) 0.103(9) 0.213(12) 0.009(8) 0.037(7) 0.024(6)
C61 0.31(2) 0.234(19) 0.175(16) 0.021(14) 0.061(14) -0.086(15)
C62 0.217(15) 0.154(12) 0.113(11) 0.021(10) 0.018(10) -0.036(11)
C63 0.148(10) 0.159(13) 0.112(12) 0.013(10) 0.031(11) -0.024(9)

loop_
_atom_type_symbol
_atom_type_description
_atom_type_scat_dispersion_real
_atom_type_scat_dispersion_imag
_atom_type_scat_source
C C 0.0033 0.0016 'International Tables Vol C Tables 4.2.6.8 and 6.1.1.4'
H H 0.0000 0.0000 'International Tables Vol C Tables 4.2.6.8 and 6.1.1.4'
N N 0.0061 0.0033 'International Tables Vol C Tables 4.2.6.8 and 6.1.1.4'
Si Si 0.0817 0.0704 'International Tables Vol C Tables 4.2.6.8 and 6.1.1.4'

loop_
_geom_angle_atom_site_label_1
_geom_angle_atom_site_label_2
_geom_angle_atom_site_label_3
_geom_angle
_geom_angle_site_symmetry_1
C40 C11 C1 120.5(7) .
C40 C11 C12 118.7(7) .
C1 C11 C12 120.8(7) .
N13 C12 C29 123.2(6) .
N13 C12 C11 116.5(7) .
C29 C12 C11 120.3(7) .
C14 N13 C12 115.0(6) .
N13 C14 C27 122.8(6) .
N13 C14 C15 118.1(8) .
C27 C14 C15 119.1(7) .
C16 C15 C14 120.0(7) .
C16 C15 H15 120.0 .
C14 C15 H15 120.0 .
C15 C16 C17 123.2(7) .
C15 C16 H16 118.4 .
C17 C16 H16 118.4 .
C18 C17 C26 119.8(7) .
C18 C17 C16 121.4(8) .
C26 C17 C16 118.8(7) .
C17 C18 C19 121.1(7) .
C17 C18 H18 119.5 .
C19 C18 H18 119.5 .
C18 C19 C24 119.3(7) .
C18 C19 C20 122.8(9) .
C24 C19 C20 117.9(8) .
C21 C20 C19 121.7(8) .
C21 C20 H20 119.2 .
C19 C20 H20 119.2 .
C20 C21 C22 121.7(8) .
C20 C21 H21 119.2 .
C22 C21 H21 119.2 .
C23 C22 C21 118.9(7) .
C23 C22 H22 120.5 .
C21 C22 H22 120.5 .
C22 C23 C24 120.5(7) .
C22 C23 H23 119.8 .
C24 C23 H23 119.8 .
C25 C24 C19 118.9(7) .
C25 C24 C23 121.9(8) .
C19 C24 C23 119.2(7) .
C26 C25 C24 121.1(7) .
C26 C25 H25 119.5 .
C24 C25 H25 119.5 .
C25 C26 C17 119.8(7) .
C25 C26 C27 121.5(8) .
C17 C26 C27 118.7(8) .
N28 C27 C14 121.8(6) .
N28 C27 C26 118.0(8) .
C14 C27 C26 120.2(8) .
C27 N28 C29 116.7(6) .
N28 C29 C30 119.0(7) .
N28 C29 C12 120.4(6) .
C30 C29 C12 120.6(7) .
C29 C30 C31 119.8(7) .
C29 C30 C3 119.9(6) .
C31 C30 C3 120.3(7) .
N32 C31 C40 122.6(6) .
N32 C31 C30 118.2(7) .
C40 C31 C30 119.2(7) .
C33 N32 C31 116.0(6) .
N32 C33 C34 118.5(8) .
N32 C33 C38 121.4(6) .
C34 C33 C38 120.1(8) .
C35 C34 C33 120.2(7) .
C35 C34 H34 119.9 .
C33 C34 H34 119.9 .
C34 C35 C36 120.7(7) .
C34 C35 H35 119.7 .
C36 C35 H35 119.7 .
C37 C36 C35 121.4(7) .
C37 C36 H36 119.3 .
C35 C36 H36 119.3 .
C36 C37 C38 120.7(7) .
C36 C37 H37 119.7 .
C38 C37 H37 119.7 .
N39 C38 C37 120.9(8) .
N39 C38 C33 122.2(7) .
C37 C38 C33 117.0(8) .
C38 N39 C40 117.1(6) .
N39 C40 C11 118.0(7) .
N39 C40 C31 120.7(6) .
C11 C40 C31 121.3(7) .
C2 Si1 C47 109.4(4) .
C2 Si1 C41 108.4(4) .
C47 Si1 C41 112.3(5) .
C2 Si1 C44 105.6(4) .
C47 Si1 C44 110.1(6) .
C41 Si1 C44 110.7(5) .
C2 C1 C11 177.8(7) .
C1 C2 Si1 175.6(7) .
C43 C41 C42 108.5(8) .
C43 C41 Si1 113.4(6) .
C42 C41 Si1 111.9(7) .
C43 C41 H41 107.6 .
C42 C41 H41 107.6 .
Si1 C41 H41 107.6 .
C41 C42 H42A 109.5 .
C41 C42 H42B 109.5 .
H42A C42 H42B 109.5 .
C41 C42 H42C 109.5 .
H42A C42 H42C 109.5 .
H42B C42 H42C 109.5 .
C41 C43 H43A 109.5 .
C41 C43 H43B 109.5 .
H43A C43 H43B 109.5 .
C41 C43 H43C 109.5 .
H43A C43 H43C 109.5 .
H43B C43 H43C 109.5 .
C46 C44 C45 117.7(8) .
C46 C44 Si1 119.8(7) .
C45 C44 Si1 114.4(7) .
C46 C44 H44 99.6 .
C45 C44 H44 99.6 .
Si1 C44 H44 99.6 .
C44 C45 H45A 109.5 .
C44 C45 H45B 109.5 .
H45A C45 H45B 109.5 .
C44 C45 H45C 109.5 .
H45A C45 H45C 109.5 .
H45B C45 H45C 109.5 .
C44 C46 H46A 109.5 .
C44 C46 H46B 109.5 .
H46A C46 H46B 109.5 .
C44 C46 H46C 109.5 .
H46A C46 H46C 109.5 .
H46B C46 H46C 109.5 .
C48 C47 C49 114.7(9) .
C48 C47 Si1 118.9(7) .
C49 C47 Si1 115.3(7) .
C48 C47 H47 101.2 .
C49 C47 H47 101.2 .
Si1 C47 H47 101.2 .
C47 C48 H48A 109.5 .
C47 C48 H48B 109.5 .
H48A C48 H48B 109.5 .
C47 C48 H48C 109.5 .
H48A C48 H48C 109.5 .
H48B C48 H48C 109.5 .
C47 C49 H49A 109.5 .
C47 C49 H49B 109.5 .
H49A C49 H49B 109.5 .
C47 C49 H49C 109.5 .
H49A C49 H49C 109.5 .
H49B C49 H49C 109.5 .
C4 Si2 C57 106.9(4) .
C4 Si2 C54 108.5(4) .
C57 Si2 C54 112.8(5) .
C4 Si2 C51 107.1(3) .
C57 Si2 C51 111.1(4) .
C54 Si2 C51 110.1(4) .
C4 C3 C30 176.6(7) .
C3 C4 Si2 176.2(6) .
C53 C51 C52 109.6(7) .
C53 C51 Si2 111.8(5) .
C52 C51 Si2 111.9(5) .
C53 C51 H51 107.8 .
C52 C51 H51 107.8 .
Si2 C51 H51 107.8 .
C51 C52 H52A 109.5 .
C51 C52 H52B 109.5 .
H52A C52 H52B 109.5 .
C51 C52 H52C 109.5 .
H52A C52 H52C 109.5 .
H52B C52 H52C 109.5 .
C51 C53 H53A 109.5 .
C51 C53 H53B 109.5 .
H53A C53 H53B 109.5 .
C51 C53 H53C 109.5 .
H53A C53 H53C 109.5 .
H53B C53 H53C 109.5 .
C55 C54 C56 118.4(7) .
C55 C54 Si2 120.8(6) .
C56 C54 Si2 116.0(6) .
C55 C54 H54 97.3 .
C56 C54 H54 97.3 .
Si2 C54 H54 97.3 .
C54 C55 H55A 109.5 .
C54 C55 H55B 109.5 .
H55A C55 H55B 109.5 .
C54 C55 H55C 109.5 .
H55A C55 H55C 109.5 .
H55B C55 H55C 109.5 .
C54 C56 H56A 109.5 .
C54 C56 H56B 109.5 .
H56A C56 H56B 109.5 .
C54 C56 H56C 109.5 .
H56A C56 H56C 109.5 .
H56B C56 H56C 109.5 .
C58 C57 C59 118.6(7) .
C58 C57 Si2 122.8(6) .
C59 C57 Si2 116.6(6) .
C58 C57 H57 94.8 .
C59 C57 H57 94.8 .
Si2 C57 H57 94.8 .
C57 C58 H58A 109.5 .
C57 C58 H58B 109.5 .
H58A C58 H58B 109.5 .
C57 C58 H58C 109.5 .
H58A C58 H58C 109.5 .
H58B C58 H58C 109.5 .
C57 C59 H59A 109.5 .
C57 C59 H59B 109.5 .
H59A C59 H59B 109.5 .
C57 C59 H59C 109.5 .
H59A C59 H59C 109.5 .
H59B C59 H59C 109.5 .
C62 C61 H61A 109.5 .
C62 C61 H61B 109.5 .
H61A C61 H61B 109.5 .
C62 C61 H61C 109.5 .
H61A C61 H61C 109.5 .
H61B C61 H61C 109.5 .
C61 C62 C63 116.5(13) .
C61 C62 H62A 108.2 .
C63 C62 H62A 108.2 .
C61 C62 H62B 108.2 .
C63 C62 H62B 108.2 .
H62A C62 H62B 107.3 .
C63 C63 C62 120.7(15) 3_557
C63 C63 H63A 107.1 3_557
C62 C63 H63A 107.1 .
C63 C63 H63B 107.1 3_557
C62 C63 H63B 107.1 .
H63A C63 H63B 106.8 .

loop_
_geom_bond_atom_site_label_1
_geom_bond_atom_site_label_2
_geom_bond_distance
_geom_bond_site_symmetry_2
C11 C40 1.411(8) .
C11 C1 1.418(9) .
C11 C12 1.433(8) .
C12 N13 1.363(7) .
C12 C29 1.413(8) .
N13 C14 1.345(7) .
C14 C27 1.425(8) .
C14 C15 1.438(9) .
C15 C16 1.344(8) .
C15 H15 0.9500 .
C16 C17 1.439(9) .
C16 H16 0.9500 .
C17 C18 1.384(9) .
C17 C26 1.409(8) .
C18 C19 1.400(9) .
C18 H18 0.9500 .
C19 C24 1.414(9) .
C19 C20 1.427(9) .
C20 C21 1.320(9) .
C20 H20 0.9500 .
C21 C22 1.408(9) .
C21 H21 0.9500 .
C22 C23 1.386(8) .
C22 H22 0.9500 .
C23 C24 1.415(9) .
C23 H23 0.9500 .
C24 C25 1.413(8) .
C25 C26 1.377(8) .
C25 H25 0.9500 .
C26 C27 1.456(8) .
C27 N28 1.336(7) .
N28 C29 1.377(7) .
C29 C30 1.411(8) .
C30 C31 1.429(8) .
C30 C3 1.432(9) .
C31 N32 1.354(7) .
C31 C40 1.423(8) .
N32 C33 1.333(7) .
C33 C34 1.408(8) .
C33 C38 1.449(9) .
C34 C35 1.356(8) .
C34 H34 0.9500 .
C35 C36 1.408(9) .
C35 H35 0.9500 .
C36 C37 1.354(8) .
C36 H36 0.9500 .
C37 C38 1.431(9) .
C37 H37 0.9500 .
C38 N39 1.317(8) .
N39 C40 1.355(7) .
Si1 C2 1.818(8) .
Si1 C47 1.838(8) .
Si1 C41 1.849(7) .
Si1 C44 1.871(8) .
C1 C2 1.215(8) .
C41 C43 1.503(9) .
C41 C42 1.514(9) .
C41 H41 1.0000 .
C42 H42A 0.9800 .
C42 H42B 0.9800 .
C42 H42C 0.9800 .
C43 H43A 0.9800 .
C43 H43B 0.9800 .
C43 H43C 0.9800 .
C44 C46 1.397(9) .
C44 C45 1.492(9) .
C44 H44 1.0000 .
C45 H45A 0.9800 .
C45 H45B 0.9800 .
C45 H45C 0.9800 .
C46 H46A 0.9800 .
C46 H46B 0.9800 .
C46 H46C 0.9800 .
C47 C48 1.432(10) .
C47 C49 1.525(9) .
C47 H47 1.0000 .
C48 H48A 0.9800 .
C48 H48B 0.9800 .
C48 H48C 0.9800 .
C49 H49A 0.9800 .
C49 H49B 0.9800 .
C49 H49C 0.9800 .
Si2 C4 1.813(7) .
Si2 C57 1.845(7) .
Si2 C54 1.854(8) .
Si2 C51 1.873(7) .
C3 C4 1.220(8) .
C51 C53 1.510(8) .
C51 C52 1.535(8) .
C51 H51 1.0000 .
C52 H52A 0.9800 .
C52 H52B 0.9800 .
C52 H52C 0.9800 .
C53 H53A 0.9800 .
C53 H53B 0.9800 .
C53 H53C 0.9800 .
C54 C55 1.423(8) .
C54 C56 1.487(8) .
C54 H54 1.0000 .
C55 H55A 0.9800 .
C55 H55B 0.9800 .
C55 H55C 0.9800 .
C56 H56A 0.9800 .
C56 H56B 0.9800 .
C56 H56C 0.9800 .
C57 C58 1.400(8) .
C57 C59 1.475(9) .
C57 H57 1.0000 .
C58 H58A 0.9800 .
C58 H58B 0.9800 .
C58 H58C 0.9800 .
C59 H59A 0.9800 .
C59 H59B 0.9800 .
C59 H59C 0.9800 .
C61 C62 1.444(15) .
C61 H61A 0.9800 .
C61 H61B 0.9800 .
C61 H61C 0.9800 .
C62 C63 1.490(14) .
C62 H62A 0.9900 .
C62 H62B 0.9900 .
C63 C63 1.350(18) 3_557
C63 H63A 0.9900 .
C63 H63B 0.9900 .

loop_
_geom_torsion_atom_site_label_1
_geom_torsion_atom_site_label_2
_geom_torsion_atom_site_label_3
_geom_torsion_atom_site_label_4
_geom_torsion
_geom_torsion_site_symmetry_4
C40 C11 C12 N13 178.5(5) .
C1 C11 C12 N13 -2.7(8) .
C40 C11 C12 C29 -2.3(8) .
C1 C11 C12 C29 176.5(5) .
C29 C12 N13 C14 -2.0(8) .
C11 C12 N13 C14 177.2(5) .
C12 N13 C14 C27 0.4(8) .
C12 N13 C14 C15 -179.0(5) .
N13 C14 C15 C16 178.0(6) .
C27 C14 C15 C16 -1.4(9) .
C14 C15 C16 C17 0.9(10) .
C15 C16 C17 C18 178.6(7) .
C15 C16 C17 C26 0.3(9) .
C26 C17 C18 C19 -1.2(9) .
C16 C17 C18 C19 -179.4(6) .
C17 C18 C19 C24 1.3(9) .
C17 C18 C19 C20 179.6(6) .
C18 C19 C20 C21 -179.3(7) .
C24 C19 C20 C21 -1.0(10) .
C19 C20 C21 C22 0.6(11) .
C20 C21 C22 C23 -0.2(10) .
C21 C22 C23 C24 0.2(10) .
C18 C19 C24 C25 -1.5(9) .
C20 C19 C24 C25 -179.8(6) .
C18 C19 C24 C23 179.4(6) .
C20 C19 C24 C23 1.0(9) .
C22 C23 C24 C25 -179.8(6) .
C22 C23 C24 C19 -0.6(9) .
C19 C24 C25 C26 1.6(9) .
C23 C24 C25 C26 -179.3(6) .
C24 C25 C26 C17 -1.5(9) .
C24 C25 C26 C27 179.1(6) .
C18 C17 C26 C25 1.3(9) .
C16 C17 C26 C25 179.5(6) .
C18 C17 C26 C27 -179.3(6) .
C16 C17 C26 C27 -1.0(8) .
N13 C14 C27 N28 1.8(9) .
C15 C14 C27 N28 -178.8(5) .
N13 C14 C27 C26 -178.7(6) .
C15 C14 C27 C26 0.7(8) .
C25 C26 C27 N28 -0.5(8) .
C17 C26 C27 N28 -180.0(5) .
C25 C26 C27 C14 180.0(6) .
C17 C26 C27 C14 0.5(8) .
C14 C27 N28 C29 -2.2(8) .
C26 C27 N28 C29 178.3(5) .
C27 N28 C29 C30 -179.3(5) .
C27 N28 C29 C12 0.5(8) .
N13 C12 C29 N28 1.7(9) .
C11 C12 C29 N28 -177.5(5) .
N13 C12 C29 C30 -178.5(5) .
C11 C12 C29 C30 2.3(8) .
N28 C29 C30 C31 177.5(5) .
C12 C29 C30 C31 -2.3(8) .
N28 C29 C30 C3 -5.6(8) .
C12 C29 C30 C3 174.5(5) .
C29 C30 C31 N32 -178.6(5) .
C3 C30 C31 N32 4.5(8) .
C29 C30 C31 C40 2.3(8) .
C3 C30 C31 C40 -174.5(5) .
C40 C31 N32 C33 -0.3(8) .
C30 C31 N32 C33 -179.3(5) .
C31 N32 C33 C34 -179.3(5) .
C31 N32 C33 C38 2.4(8) .
N32 C33 C34 C35 -178.5(6) .
C38 C33 C34 C35 -0.2(9) .
C33 C34 C35 C36 1.7(9) .
C34 C35 C36 C37 -1.6(10) .
C35 C36 C37 C38 -0.1(9) .
C36 C37 C38 N39 -178.7(6) .
C36 C37 C38 C33 1.6(9) .
N32 C33 C38 N39 -2.9(9) .
C34 C33 C38 N39 178.8(5) .
N32 C33 C38 C37 176.8(5) .
C34 C33 C38 C37 -1.5(8) .
C37 C38 N39 C40 -178.7(5) .
C33 C38 N39 C40 1.1(8) .
C38 N39 C40 C11 -179.1(5) .
C38 N39 C40 C31 1.0(8) .
C1 C11 C40 N39 3.7(8) .
C12 C11 C40 N39 -177.5(5) .
C1 C11 C40 C31 -176.5(5) .
C12 C11 C40 C31 2.3(8) .
N32 C31 C40 N39 -1.5(8) .
C30 C31 C40 N39 177.5(5) .
N32 C31 C40 C11 178.7(5) .
C30 C31 C40 C11 -2.3(8) .
C2 Si1 C41 C43 62.5(8) .
C47 Si1 C41 C43 -176.5(7) .
C44 Si1 C41 C43 -53.0(8) .
C2 Si1 C41 C42 -60.6(7) .
C47 Si1 C41 C42 60.4(8) .
C44 Si1 C41 C42 -176.1(7) .
C2 Si1 C44 C46 32.8(13) .
C47 Si1 C44 C46 -85.2(12) .
C41 Si1 C44 C46 150.0(11) .
C2 Si1 C44 C45 -179.2(9) .
C47 Si1 C44 C45 62.7(10) .
C41 Si1 C44 C45 -62.1(11) .
C2 Si1 C47 C48 17.4(12) .
C41 Si1 C47 C48 -103.1(11) .
C44 Si1 C47 C48 133.0(11) .
C2 Si1 C47 C49 159.7(9) .
C41 Si1 C47 C49 39.2(11) .
C44 Si1 C47 C49 -84.6(10) .
C4 Si2 C51 C53 -60.7(6) .
C57 Si2 C51 C53 -177.1(6) .
C54 Si2 C51 C53 57.1(7) .
C4 Si2 C51 C52 62.7(6) .
C57 Si2 C51 C52 -53.7(7) .
C54 Si2 C51 C52 -179.4(6) .
C4 Si2 C54 C55 -29.7(11) .
C57 Si2 C54 C55 88.5(10) .
C51 Si2 C54 C55 -146.7(9) .
C4 Si2 C54 C56 175.3(7) .
C57 Si2 C54 C56 -66.5(9) .
C51 Si2 C54 C56 58.3(9) .
C4 Si2 C57 C58 26.6(12) .
C54 Si2 C57 C58 -92.5(11) .
C51 Si2 C57 C58 143.2(10) .
C4 Si2 C57 C59 -170.1(8) .
C54 Si2 C57 C59 70.7(10) .
C51 Si2 C57 C59 -53.5(10) .
C61 C62 C63 C63 -173.2(16) 3_557
